data_7104162
loop_
_publ_author_name
'Clayden, Jonathan'
'Pickworth, Mark'
'Jones, Lyn H'

_publ_section_title
;
 Relaying stereochemistry through aromatic ureas: 1,9 and 1,15 remote
 stereocontrol.
;
_journal_issue 5
_journal_name_full 'Chemical communications (Cambridge, England)'
_journal_page_first 547
_journal_page_last 549
_journal_paper_doi 10.1039/b817527f
_journal_volume 34
_journal_year 2009
_chemical_formula_sum 'C20 H24 N2 O3 S'
_chemical_formula_weight 372.47
_chemical_name_systematic
;
?
;
_space_group_IT_number 19
_symmetry_cell_setting orthorhombic
_symmetry_space_group_name_Hall 'P 2ac 2ab'
_symmetry_space_group_name_H-M 'P 21 21 21'
_atom_sites_solution_hydrogens geom
_atom_sites_solution_primary direct
_atom_sites_solution_secondary difmap
_audit_creation_method SHELXL-97
_cell_angle_alpha 90.00
_cell_angle_beta 90.00
_cell_angle_gamma 90.00
_cell_formula_units_Z 4
_cell_length_a 9.9463(5)
_cell_length_b 13.5838(7)
_cell_length_c 14.0922(7)
_cell_measurement_reflns_used 9058
_cell_measurement_temperature 100(2)
_cell_measurement_theta_max 26.38
_cell_measurement_theta_min 2.51
_cell_volume 1903.98(17)
_computing_cell_refinement 'Bruker SMART'
_computing_data_collection 'Bruker SMART'
_computing_data_reduction 'Bruker SAINT'
_computing_molecular_graphics 'Bruker SHELXTL'
_computing_publication_material 'Bruker SHELXTL'
_computing_structure_refinement 'SHELXL-97 (Sheldrick, 1997)'
_computing_structure_solution 'SHELXS-97 (Sheldrick, 1990)'
_diffrn_ambient_temperature 100(2)
_diffrn_measured_fraction_theta_full 1.000
_diffrn_measured_fraction_theta_max 1.000
_diffrn_measurement_device_type 'CCD area detector'
_diffrn_measurement_method 'phi and omega scans'
_diffrn_radiation_monochromator graphite
_diffrn_radiation_source 'fine-focus sealed tube'
_diffrn_radiation_type MoK\a
_diffrn_radiation_wavelength 0.71073
_diffrn_reflns_av_R_equivalents 0.0366
_diffrn_reflns_av_sigmaI/netI 0.0279
_diffrn_reflns_limit_h_max 12
_diffrn_reflns_limit_h_min -12
_diffrn_reflns_limit_k_max 16
_diffrn_reflns_limit_k_min -16
_diffrn_reflns_limit_l_max 17
_diffrn_reflns_limit_l_min -17
_diffrn_reflns_number 15222
_diffrn_reflns_theta_full 26.38
_diffrn_reflns_theta_max 26.38
_diffrn_reflns_theta_min 2.08
_exptl_absorpt_coefficient_mu 0.192
_exptl_absorpt_correction_T_max 0.9626
_exptl_absorpt_correction_T_min 0.9359
_exptl_absorpt_correction_type none
_exptl_crystal_colour colourless
_exptl_crystal_density_diffrn 1.299
_exptl_crystal_density_method 'not measured'
_exptl_crystal_description prismatic
_exptl_crystal_F_000 792
_exptl_crystal_size_max 0.35
_exptl_crystal_size_mid 0.30
_exptl_crystal_size_min 0.20
_refine_diff_density_max 0.288
_refine_diff_density_min -0.145
_refine_diff_density_rms 0.040
_refine_ls_abs_structure_details 'Flack H D (1983), Acta Cryst. A39, 876-881'
_refine_ls_abs_structure_Flack -0.01(5)
_refine_ls_extinction_method none
_refine_ls_goodness_of_fit_ref 1.000
_refine_ls_hydrogen_treatment constr
_refine_ls_matrix_type full
_refine_ls_number_parameters 240
_refine_ls_number_reflns 3902
_refine_ls_number_restraints 0
_refine_ls_restrained_S_all 1.000
_refine_ls_R_factor_all 0.0293
_refine_ls_R_factor_gt 0.0281
_refine_ls_shift/su_max 0.001
_refine_ls_shift/su_mean 0.000
_refine_ls_structure_factor_coef Fsqd
_refine_ls_weighting_details 'calc w=1/[\s^2^(Fo^2^)+(0.0479P)^2^+0.1450P] where P=(Fo^2^+2Fc^2^)/3'
_refine_ls_weighting_scheme calc
_refine_ls_wR_factor_gt 0.0713
_refine_ls_wR_factor_ref 0.0718
_reflns_number_gt 3755
_reflns_number_total 3902
_reflns_threshold_expression >2sigma(I)
_cod_data_source_file b817527f.txt
_cod_data_source_block s2266
_cod_depositor_comments
;
The following automatic conversions were performed:
'_symmetry_cell_setting' value 'Orthorhombic' changed to 'orthorhombic'
according to '/home/saulius/struct/CIF-dictionaries/cif_core.dic'
dictionary named 'cif_core.dic' version 2.4.1 from 2010-06-29.

Automatic conversion script
Id: cif_fix_enum 1527 2010-12-29 10:47:43Z saulius 
;
_cod_original_sg_symbol_H-M P2(1)2(1)2(1)
_cod_database_code 7104162

loop_
_symmetry_equiv_pos_as_xyz
'x, y, z'
'-x+1/2, -y, z+1/2'
'-x, y+1/2, -z+1/2'
'x+1/2, -y+1/2, -z'

loop_
_atom_site_label
_atom_site_type_symbol
_atom_site_fract_x
_atom_site_fract_y
_atom_site_fract_z
_atom_site_U_iso_or_equiv
_atom_site_adp_type
_atom_site_occupancy
_atom_site_symmetry_multiplicity
_atom_site_calc_flag
_atom_site_refinement_flags
_atom_site_disorder_assembly
_atom_site_disorder_group
S1 S 0.92457(3) 0.90961(2) 0.32067(2) 0.01786(9) Uani 1 1 d . . .
O1 O 0.94174(12) 0.98271(8) 0.24152(7) 0.0284(3) Uani 1 1 d . . .
O2 O 0.73168(10) 0.81424(8) 0.53128(8) 0.0250(2) Uani 1 1 d . . .
O3 O 0.92823(16) 0.93281(8) 0.78882(8) 0.0403(3) Uani 1 1 d . . .
N1 N 0.95270(11) 0.85382(8) 0.53849(8) 0.0164(2) Uani 1 1 d . . .
N2 N 0.78812(12) 0.97604(9) 0.52056(8) 0.0172(2) Uani 1 1 d . . .
C1 C 1.06204(14) 0.93481(10) 0.40133(10) 0.0165(3) Uani 1 1 d . . .
C2 C 1.16861(16) 0.98921(11) 0.36538(11) 0.0236(3) Uani 1 1 d . . .
H2 H 1.1679 1.0092 0.3008 0.028 Uiso 1 1 calc R . .
C3 C 1.27631(16) 1.01469(11) 0.42310(12) 0.0271(4) Uani 1 1 d . . .
H3 H 1.3498 1.0509 0.3979 0.032 Uiso 1 1 calc R . .
C4 C 1.27583(15) 0.98693(12) 0.51772(12) 0.0269(3) Uani 1 1 d . . .
H4 H 1.3497 1.0036 0.5574 0.032 Uiso 1 1 calc R . .
C5 C 1.16842(15) 0.93515(11) 0.55459(11) 0.0211(3) Uani 1 1 d . . .
H5 H 1.1686 0.9172 0.6198 0.025 Uiso 1 1 calc R . .
C6 C 1.05965(13) 0.90875(10) 0.49767(10) 0.0164(3) Uani 1 1 d . . .
C7 C 0.98359(16) 0.76204(11) 0.58917(10) 0.0223(3) Uani 1 1 d . . .
H7A H 0.9204 0.7106 0.5695 0.033 Uiso 1 1 calc R . .
H7B H 0.9754 0.7729 0.6577 0.033 Uiso 1 1 calc R . .
H7C H 1.0756 0.7414 0.5742 0.033 Uiso 1 1 calc R . .
C8 C 0.81819(14) 0.87768(10) 0.53000(10) 0.0168(3) Uani 1 1 d . . .
C9 C 0.64767(15) 1.00010(13) 0.49856(12) 0.0269(3) Uani 1 1 d . . .
H9A H 0.5940 0.9976 0.5568 0.040 Uiso 1 1 calc R . .
H9B H 0.6123 0.9524 0.4528 0.040 Uiso 1 1 calc R . .
H9C H 0.6429 1.0664 0.4714 0.040 Uiso 1 1 calc R . .
C10 C 0.86676(14) 1.05146(10) 0.56430(10) 0.0176(3) Uani 1 1 d . . .
C11 C 0.91008(15) 1.04247(10) 0.65794(10) 0.0190(3) Uani 1 1 d . . .
C12 C 0.99359(15) 1.11470(12) 0.69652(12) 0.0267(3) Uani 1 1 d . . .
H12 H 1.0277 1.1070 0.7590 0.032 Uiso 1 1 calc R . .
C13 C 1.02699(18) 1.19716(12) 0.64464(13) 0.0336(4) Uani 1 1 d . . .
H13 H 1.0828 1.2466 0.6715 0.040 Uiso 1 1 calc R . .
C14 C 0.9786(2) 1.20743(12) 0.55326(13) 0.0360(4) Uani 1 1 d . . .
H14 H 0.9995 1.2651 0.5180 0.043 Uiso 1 1 calc R . .
C15 C 0.90024(17) 1.13470(11) 0.51251(11) 0.0268(3) Uani 1 1 d . . .
H15 H 0.8694 1.1418 0.4491 0.032 Uiso 1 1 calc R . .
C16 C 0.86819(18) 0.95836(11) 0.71776(10) 0.0233(3) Uani 1 1 d . . .
H16 H 0.7903 0.9224 0.6997 0.028 Uiso 1 1 calc R . .
C17 C 0.97258(15) 0.78784(11) 0.27107(10) 0.0197(3) Uani 1 1 d . . .
C18 C 0.95166(16) 0.71138(10) 0.34817(10) 0.0225(3) Uani 1 1 d . . .
H18A H 0.9611 0.6453 0.3210 0.034 Uiso 1 1 calc R . .
H18B H 0.8614 0.7188 0.3752 0.034 Uiso 1 1 calc R . .
H18C H 1.0190 0.7206 0.3982 0.034 Uiso 1 1 calc R . .
C19 C 0.87232(17) 0.77327(12) 0.18978(11) 0.0282(3) Uani 1 1 d . . .
H19A H 0.7804 0.7764 0.2147 0.042 Uiso 1 1 calc R . .
H19B H 0.8874 0.7089 0.1603 0.042 Uiso 1 1 calc R . .
H19C H 0.8850 0.8252 0.1423 0.042 Uiso 1 1 calc R . .
C20 C 1.11681(16) 0.78792(12) 0.23466(12) 0.0282(4) Uani 1 1 d . . .
H20A H 1.1349 0.7260 0.2014 0.042 Uiso 1 1 calc R . .
H20B H 1.1789 0.7947 0.2883 0.042 Uiso 1 1 calc R . .
H20C H 1.1294 0.8432 0.1908 0.042 Uiso 1 1 calc R . .

loop_
_atom_site_aniso_label
_atom_site_aniso_U_11
_atom_site_aniso_U_22
_atom_site_aniso_U_33
_atom_site_aniso_U_23
_atom_site_aniso_U_13
_atom_site_aniso_U_12
S1 0.02159(17) 0.01610(16) 0.01589(16) 0.00027(13) -0.00150(14) 0.00253(14)
O1 0.0404(7) 0.0218(5) 0.0230(5) 0.0072(4) -0.0050(5) 0.0023(5)
O2 0.0199(5) 0.0232(5) 0.0319(6) -0.0038(5) 0.0034(5) -0.0058(4)
O3 0.0716(9) 0.0276(6) 0.0218(6) -0.0008(5) -0.0151(6) 0.0098(6)
N1 0.0174(6) 0.0142(5) 0.0176(6) 0.0019(4) 0.0017(5) 0.0019(4)
N2 0.0157(6) 0.0196(6) 0.0165(6) -0.0020(5) -0.0016(5) 0.0027(5)
C1 0.0171(7) 0.0135(6) 0.0189(7) -0.0026(5) 0.0005(5) 0.0006(5)
C2 0.0262(8) 0.0198(7) 0.0247(7) -0.0007(6) 0.0067(6) -0.0002(6)
C3 0.0204(8) 0.0209(8) 0.0399(9) -0.0027(7) 0.0097(7) -0.0055(6)
C4 0.0176(7) 0.0267(8) 0.0364(9) -0.0093(7) -0.0024(6) 0.0009(6)
C5 0.0199(7) 0.0221(7) 0.0214(7) -0.0046(6) -0.0010(6) 0.0043(6)
C6 0.0147(6) 0.0136(6) 0.0208(7) -0.0021(5) 0.0013(5) 0.0035(6)
C7 0.0302(8) 0.0172(7) 0.0195(7) 0.0029(6) 0.0046(6) 0.0049(6)
C8 0.0184(7) 0.0192(7) 0.0128(7) -0.0034(5) 0.0022(5) -0.0013(6)
C9 0.0203(8) 0.0318(8) 0.0286(8) -0.0033(7) -0.0051(6) 0.0083(7)
C10 0.0172(7) 0.0159(7) 0.0198(7) -0.0030(5) 0.0038(6) 0.0027(5)
C11 0.0198(7) 0.0174(7) 0.0198(7) -0.0045(5) 0.0008(6) 0.0047(6)
C12 0.0264(8) 0.0261(8) 0.0277(8) -0.0112(6) -0.0024(6) 0.0033(6)
C13 0.0342(9) 0.0247(8) 0.0419(10) -0.0159(7) 0.0094(8) -0.0092(7)
C14 0.0512(11) 0.0207(8) 0.0361(10) -0.0032(7) 0.0197(8) -0.0094(8)
C15 0.0403(10) 0.0206(7) 0.0194(7) -0.0005(6) 0.0070(7) 0.0011(7)
C16 0.0358(8) 0.0180(7) 0.0159(7) -0.0058(6) 0.0008(6) 0.0065(6)
C17 0.0236(7) 0.0185(7) 0.0171(7) -0.0034(6) -0.0002(6) 0.0044(6)
C18 0.0290(8) 0.0159(7) 0.0227(7) -0.0002(6) -0.0034(6) 0.0032(6)
C19 0.0364(9) 0.0256(8) 0.0226(8) -0.0057(7) -0.0091(7) 0.0067(7)
C20 0.0292(8) 0.0280(8) 0.0275(8) -0.0075(7) 0.0077(7) 0.0022(7)

loop_
_atom_type_symbol
_atom_type_description
_atom_type_scat_dispersion_real
_atom_type_scat_dispersion_imag
_atom_type_scat_source
C C 0.0033 0.0016 'International Tables Vol C Tables 4.2.6.8 and 6.1.1.4'
H H 0.0000 0.0000 'International Tables Vol C Tables 4.2.6.8 and 6.1.1.4'
N N 0.0061 0.0033 'International Tables Vol C Tables 4.2.6.8 and 6.1.1.4'
O O 0.0106 0.0060 'International Tables Vol C Tables 4.2.6.8 and 6.1.1.4'
S S 0.1246 0.1234 'International Tables Vol C Tables 4.2.6.8 and 6.1.1.4'

loop_
_geom_angle_atom_site_label_1
_geom_angle_atom_site_label_2
_geom_angle_atom_site_label_3
_geom_angle
_geom_angle_site_symmetry_1
_geom_angle_site_symmetry_3
_geom_angle_publ_flag
O1 S1 C1 104.78(6) . . ?
O1 S1 C17 106.25(6) . . ?
C1 S1 C17 102.14(6) . . ?
C8 N1 C6 124.52(11) . . ?
C8 N1 C7 116.33(12) . . ?
C6 N1 C7 119.06(11) . . ?
C8 N2 C10 122.39(12) . . ?
C8 N2 C9 116.34(12) . . ?
C10 N2 C9 116.90(12) . . ?
C2 C1 C6 120.03(13) . . ?
C2 C1 S1 116.63(11) . . ?
C6 C1 S1 123.15(11) . . ?
C1 C2 C3 120.53(14) . . ?
C1 C2 H2 119.7 . . ?
C3 C2 H2 119.7 . . ?
C4 C3 C2 119.55(14) . . ?
C4 C3 H3 120.2 . . ?
C2 C3 H3 120.2 . . ?
C5 C4 C3 120.22(15) . . ?
C5 C4 H4 119.9 . . ?
C3 C4 H4 119.9 . . ?
C4 C5 C6 121.01(14) . . ?
C4 C5 H5 119.5 . . ?
C6 C5 H5 119.5 . . ?
C5 C6 C1 118.61(13) . . ?
C5 C6 N1 118.90(12) . . ?
C1 C6 N1 122.47(12) . . ?
N1 C7 H7A 109.5 . . ?
N1 C7 H7B 109.5 . . ?
H7A C7 H7B 109.5 . . ?
N1 C7 H7C 109.5 . . ?
H7A C7 H7C 109.5 . . ?
H7B C7 H7C 109.5 . . ?
O2 C8 N2 122.35(13) . . ?
O2 C8 N1 121.12(13) . . ?
N2 C8 N1 116.53(12) . . ?
N2 C9 H9A 109.5 . . ?
N2 C9 H9B 109.5 . . ?
H9A C9 H9B 109.5 . . ?
N2 C9 H9C 109.5 . . ?
H9A C9 H9C 109.5 . . ?
H9B C9 H9C 109.5 . . ?
C15 C10 C11 119.71(14) . . ?
C15 C10 N2 119.29(13) . . ?
C11 C10 N2 121.00(13) . . ?
C10 C11 C12 119.42(14) . . ?
C10 C11 C16 121.33(13) . . ?
C12 C11 C16 119.24(13) . . ?
C13 C12 C11 120.54(15) . . ?
C13 C12 H12 119.7 . . ?
C11 C12 H12 119.7 . . ?
C12 C13 C14 119.51(15) . . ?
C12 C13 H13 120.2 . . ?
C14 C13 H13 120.2 . . ?
C13 C14 C15 120.72(15) . . ?
C13 C14 H14 119.6 . . ?
C15 C14 H14 119.6 . . ?
C14 C15 C10 119.96(15) . . ?
C14 C15 H15 120.0 . . ?
C10 C15 H15 120.0 . . ?
O3 C16 C11 123.44(16) . . ?
O3 C16 H16 118.3 . . ?
C11 C16 H16 118.3 . . ?
C18 C17 C20 111.76(13) . . ?
C18 C17 C19 110.97(13) . . ?
C20 C17 C19 111.17(13) . . ?
C18 C17 S1 107.74(9) . . ?
C20 C17 S1 111.59(11) . . ?
C19 C17 S1 103.24(10) . . ?
C17 C18 H18A 109.5 . . ?
C17 C18 H18B 109.5 . . ?
H18A C18 H18B 109.5 . . ?
C17 C18 H18C 109.5 . . ?
H18A C18 H18C 109.5 . . ?
H18B C18 H18C 109.5 . . ?
C17 C19 H19A 109.5 . . ?
C17 C19 H19B 109.5 . . ?
H19A C19 H19B 109.5 . . ?
C17 C19 H19C 109.5 . . ?
H19A C19 H19C 109.5 . . ?
H19B C19 H19C 109.5 . . ?
C17 C20 H20A 109.5 . . ?
C17 C20 H20B 109.5 . . ?
H20A C20 H20B 109.5 . . ?
C17 C20 H20C 109.5 . . ?
H20A C20 H20C 109.5 . . ?
H20B C20 H20C 109.5 . . ?

loop_
_geom_bond_atom_site_label_1
_geom_bond_atom_site_label_2
_geom_bond_distance
_geom_bond_site_symmetry_2
_geom_bond_publ_flag
S1 O1 1.5031(11) . ?
S1 C1 1.8107(14) . ?
S1 C17 1.8581(14) . ?
O2 C8 1.2179(17) . ?
O3 C16 1.2166(19) . ?
N1 C8 1.3817(18) . ?
N1 C6 1.4210(17) . ?
N1 C7 1.4693(17) . ?
N2 C8 1.3756(18) . ?
N2 C10 1.4287(18) . ?
N2 C9 1.4678(18) . ?
C1 C2 1.388(2) . ?
C1 C6 1.4032(19) . ?
C2 C3 1.389(2) . ?
C2 H2 0.9500 . ?
C3 C4 1.386(2) . ?
C3 H3 0.9500 . ?
C4 C5 1.381(2) . ?
C4 H4 0.9500 . ?
C5 C6 1.394(2) . ?
C5 H5 0.9500 . ?
C7 H7A 0.9800 . ?
C7 H7B 0.9800 . ?
C7 H7C 0.9800 . ?
C9 H9A 0.9800 . ?
C9 H9B 0.9800 . ?
C9 H9C 0.9800 . ?
C10 C15 1.386(2) . ?
C10 C11 1.394(2) . ?
C11 C12 1.396(2) . ?
C11 C16 1.480(2) . ?
C12 C13 1.378(2) . ?
C12 H12 0.9500 . ?
C13 C14 1.382(3) . ?
C13 H13 0.9500 . ?
C14 C15 1.383(2) . ?
C14 H14 0.9500 . ?
C15 H15 0.9500 . ?
C16 H16 0.9500 . ?
C17 C18 1.517(2) . ?
C17 C20 1.524(2) . ?
C17 C19 1.532(2) . ?
C18 H18A 0.9800 . ?
C18 H18B 0.9800 . ?
C18 H18C 0.9800 . ?
C19 H19A 0.9800 . ?
C19 H19B 0.9800 . ?
C19 H19C 0.9800 . ?
C20 H20A 0.9800 . ?
C20 H20B 0.9800 . ?
C20 H20C 0.9800 . ?

loop_
_geom_torsion_atom_site_label_1
_geom_torsion_atom_site_label_2
_geom_torsion_atom_site_label_3
_geom_torsion_atom_site_label_4
_geom_torsion
_geom_torsion_site_symmetry_1
_geom_torsion_site_symmetry_2
_geom_torsion_site_symmetry_3
_geom_torsion_site_symmetry_4
_geom_torsion_publ_flag
O1 S1 C1 C2 -17.63(12) . . . . ?
C17 S1 C1 C2 93.02(11) . . . . ?
O1 S1 C1 C6 157.33(11) . . . . ?
C17 S1 C1 C6 -92.01(12) . . . . ?
C6 C1 C2 C3 2.8(2) . . . . ?
S1 C1 C2 C3 177.91(11) . . . . ?
C1 C2 C3 C4 -1.1(2) . . . . ?
C2 C3 C4 C5 -0.6(2) . . . . ?
C3 C4 C5 C6 0.8(2) . . . . ?
C4 C5 C6 C1 0.8(2) . . . . ?
C4 C5 C6 N1 178.79(13) . . . . ?
C2 C1 C6 C5 -2.6(2) . . . . ?
S1 C1 C6 C5 -177.38(10) . . . . ?
C2 C1 C6 N1 179.51(12) . . . . ?
S1 C1 C6 N1 4.71(19) . . . . ?
C8 N1 C6 C5 130.37(14) . . . . ?
C7 N1 C6 C5 -53.19(17) . . . . ?
C8 N1 C6 C1 -51.73(19) . . . . ?
C7 N1 C6 C1 124.72(14) . . . . ?
C10 N2 C8 O2 147.42(14) . . . . ?
C9 N2 C8 O2 -8.4(2) . . . . ?
C10 N2 C8 N1 -32.31(19) . . . . ?
C9 N2 C8 N1 171.91(12) . . . . ?
C6 N1 C8 O2 150.44(13) . . . . ?
C7 N1 C8 O2 -26.09(19) . . . . ?
C6 N1 C8 N2 -29.83(19) . . . . ?
C7 N1 C8 N2 153.64(12) . . . . ?
C8 N2 C10 C15 135.89(15) . . . . ?
C9 N2 C10 C15 -68.46(17) . . . . ?
C8 N2 C10 C11 -44.10(19) . . . . ?
C9 N2 C10 C11 111.55(16) . . . . ?
C15 C10 C11 C12 -3.9(2) . . . . ?
N2 C10 C11 C12 176.09(13) . . . . ?
C15 C10 C11 C16 175.46(13) . . . . ?
N2 C10 C11 C16 -4.6(2) . . . . ?
C10 C11 C12 C13 3.7(2) . . . . ?
C16 C11 C12 C13 -175.66(14) . . . . ?
C11 C12 C13 C14 -0.9(2) . . . . ?
C12 C13 C14 C15 -1.8(3) . . . . ?
C13 C14 C15 C10 1.6(3) . . . . ?
C11 C10 C15 C14 1.3(2) . . . . ?
N2 C10 C15 C14 -178.68(15) . . . . ?
C10 C11 C16 O3 159.99(14) . . . . ?
C12 C11 C16 O3 -20.7(2) . . . . ?
O1 S1 C17 C18 -178.00(10) . . . . ?
C1 S1 C17 C18 72.46(11) . . . . ?
O1 S1 C17 C20 58.96(12) . . . . ?
C1 S1 C17 C20 -50.59(12) . . . . ?
O1 S1 C17 C19 -60.53(11) . . . . ?
C1 S1 C17 C19 -170.07(10) . . . . ?
